data_7048333
loop_
_publ_author_name
'Yang, Mingxue'
'Li, Xiao-Ning'
'Jia, Ji-Hui'
'Chen, Xu-Lin'
'Lu, Can-Zhong'

_publ_section_title
;
 A rationally designed vapoluminescent compound with adsorptive channels
 and responsive luminophores for volatile organic compounds (VOCs).
;
_journal_issue 4
_journal_name_full 'Dalton transactions (Cambridge, England : 2003)'
_journal_page_first 1179
_journal_page_last 1183
_journal_paper_doi 10.1039/c8dt04360d
_journal_volume 48
_journal_year 2019
_chemical_formula_moiety 'C67 H49 Cu N5 O3 P2, B F4'
_chemical_formula_sum 'C67 H49 B Cu F4 N5 O3 P2'
_chemical_formula_weight 1184.40
_chemical_name_systematic
'((4-(1'H-[1, 3?-bipyrazol]-1'-yl)phenyl) (4-(10H-phenoxazin-10-yl)phenyl)methanone)((oxybis(2,1-phenylene))bis(diphenylphosphane)) copper(I) tetra-fluoroborate'
_space_group_crystal_system triclinic
_space_group_IT_number 2
_space_group_name_Hall '-P 1'
_space_group_name_H-M_alt 'P -1'
_symmetry_space_group_name_Hall '-P 1'
_symmetry_space_group_name_H-M 'P -1'
_atom_sites_solution_hydrogens geom
_atom_sites_solution_primary direct
_audit_creation_date 2018-11-23
_audit_creation_method
;
Olex2 1.2
(compiled 2018.05.29 svn.r3508 for OlexSys, GUI svn.r5506)
;
_audit_update_record
;
2018-11-23 deposited with the CCDC.
2018-12-05 downloaded from the CCDC.
;
_cell_angle_alpha 96.249(3)
_cell_angle_beta 107.674(3)
_cell_angle_gamma 114.228(4)
_cell_formula_units_Z 2
_cell_length_a 14.8651(7)
_cell_length_b 15.2844(6)
_cell_length_c 16.9100(5)
_cell_measurement_reflns_used 10659
_cell_measurement_temperature 100.00(16)
_cell_measurement_theta_max 74.6820
_cell_measurement_theta_min 4.2040
_cell_volume 3215.5(3)
_computing_cell_refinement
;
CrysAlisPro, Agilent Technologies,
Version 1.171.37.35 (release 13-08-2014 CrysAlis171 .NET)
(compiled Aug 13 2014,18:06:01)
;
_computing_data_collection
;
CrysAlisPro, Agilent Technologies,
Version 1.171.37.35 (release 13-08-2014 CrysAlis171 .NET)
(compiled Aug 13 2014,18:06:01)
;
_computing_data_reduction
;
CrysAlisPro, Agilent Technologies,
Version 1.171.37.35 (release 13-08-2014 CrysAlis171 .NET)
(compiled Aug 13 2014,18:06:01)
;
_computing_molecular_graphics 'Olex2 (Dolomanov et al., 2009)'
_computing_publication_material 'Olex2 (Dolomanov et al., 2009)'
_computing_structure_refinement 'ShelXL (Sheldrick, 2015)'
_computing_structure_solution 'ShelXS (Sheldrick, 2008)'
_diffrn_ambient_environment N~2~
_diffrn_ambient_temperature 100.00(16)
_diffrn_detector 'CCD plate'
_diffrn_detector_area_resol_mean 10.3503
_diffrn_detector_type Atlas
_diffrn_measured_fraction_theta_full 1.000
_diffrn_measured_fraction_theta_max 0.971
_diffrn_measurement_details
;
#__ type_ start__ end____ width___ exp.time_
  1 omega  -47.00    8.00   1.0000    1.0000
omega____ theta____ kappa____ phi______ frames
    -      -40.8434   37.0000   90.0000 55

#__ type_ start__ end____ width___ exp.time_
  2 omega  -44.00   30.00   1.0000    1.0000
omega____ theta____ kappa____ phi______ frames
    -      -40.8434   37.0000  -90.0000 74

#__ type_ start__ end____ width___ exp.time_
  3 omega    3.00   36.00   1.0000    1.0000
omega____ theta____ kappa____ phi______ frames
    -       40.8434  -99.0000    0.0000 33

#__ type_ start__ end____ width___ exp.time_
  4 omega   37.00   98.00   1.0000    1.0000
omega____ theta____ kappa____ phi______ frames
    -       40.8434 -125.0000    0.0000 61

#__ type_ start__ end____ width___ exp.time_
  5 omega   77.00  104.00   1.0000    1.1400
omega____ theta____ kappa____ phi______ frames
    -      108.8680  -94.0000   30.0000 27

#__ type_ start__ end____ width___ exp.time_
  6 omega   41.00   90.00   1.0000    1.1400
omega____ theta____ kappa____ phi______ frames
    -      108.8680  -30.0000  -90.0000 49

#__ type_ start__ end____ width___ exp.time_
  7 omega   81.00  176.00   1.0000    1.1400
omega____ theta____ kappa____ phi______ frames
    -      108.8680   30.0000  -30.0000 95

#__ type_ start__ end____ width___ exp.time_
  8 omega   78.00  178.00   1.0000    1.1400
omega____ theta____ kappa____ phi______ frames
    -      108.8680   30.0000   60.0000 100

#__ type_ start__ end____ width___ exp.time_
  9 omega   43.00   81.00   1.0000    1.1400
omega____ theta____ kappa____ phi______ frames
    -      108.8680  -30.0000    0.0000 38

#__ type_ start__ end____ width___ exp.time_
 10 omega   34.00   85.00   1.0000    1.1400
omega____ theta____ kappa____ phi______ frames
    -      108.8680  -45.0000   60.0000 51

#__ type_ start__ end____ width___ exp.time_
 11 omega   36.00   78.00   1.0000    1.1400
omega____ theta____ kappa____ phi______ frames
    -      108.8680  -30.0000  150.0000 42

#__ type_ start__ end____ width___ exp.time_
 12 omega   37.00   84.00   1.0000    1.1400
omega____ theta____ kappa____ phi______ frames
    -      108.8680  -45.0000  150.0000 47

#__ type_ start__ end____ width___ exp.time_
 13 omega   33.00  109.00   1.0000    1.1400
omega____ theta____ kappa____ phi______ frames
    -      108.8680  -94.0000   90.0000 76

#__ type_ start__ end____ width___ exp.time_
 14 omega   39.00  121.00   1.0000    1.1400
omega____ theta____ kappa____ phi______ frames
    -      108.8680 -125.0000  -60.0000 82

#__ type_ start__ end____ width___ exp.time_
 15 omega   40.00   79.00   1.0000    1.0000
omega____ theta____ kappa____ phi______ frames
    -       40.8434 -125.0000 -180.0000 39

#__ type_ start__ end____ width___ exp.time_
 16 omega   34.00   95.00   1.0000    1.1400
omega____ theta____ kappa____ phi______ frames
    -      108.8680  -94.0000 -180.0000 61

#__ type_ start__ end____ width___ exp.time_
 17 omega   38.00  143.00   1.0000    1.1400
omega____ theta____ kappa____ phi______ frames
    -      108.8680  -77.0000  -90.0000 105

#__ type_ start__ end____ width___ exp.time_
 18 omega   35.00   90.00   1.0000    1.1400
omega____ theta____ kappa____ phi______ frames
    -      108.8680  -30.0000   60.0000 55

#__ type_ start__ end____ width___ exp.time_
 19 omega -122.00   -4.00   1.0000    1.0000
omega____ theta____ kappa____ phi______ frames
    -      -40.8434  -19.0000   90.0000 118
;
_diffrn_measurement_device 'four-circle diffractometer'
_diffrn_measurement_device_type 'SuperNova, Dual, Cu at zero, Atlas'
_diffrn_measurement_method '\w scans'
_diffrn_orient_matrix_UB_11 0.1029911000
_diffrn_orient_matrix_UB_12 -0.0099401000
_diffrn_orient_matrix_UB_13 0.0189324000
_diffrn_orient_matrix_UB_21 0.0546251000
_diffrn_orient_matrix_UB_22 0.1008085000
_diffrn_orient_matrix_UB_23 -0.0188937000
_diffrn_orient_matrix_UB_31 0.0395046000
_diffrn_orient_matrix_UB_32 0.0539041000
_diffrn_orient_matrix_UB_33 0.0955948000
_diffrn_radiation_monochromator mirror
_diffrn_radiation_probe x-ray
_diffrn_radiation_type CuK\a
_diffrn_radiation_wavelength 1.54184
_diffrn_reflns_av_R_equivalents 0.0288
_diffrn_reflns_av_unetI/netI 0.0371
_diffrn_reflns_Laue_measured_fraction_full 1.000
_diffrn_reflns_Laue_measured_fraction_max 0.971
_diffrn_reflns_limit_h_max 16
_diffrn_reflns_limit_h_min -18
_diffrn_reflns_limit_k_max 19
_diffrn_reflns_limit_k_min -17
_diffrn_reflns_limit_l_max 21
_diffrn_reflns_limit_l_min -18
_diffrn_reflns_number 23544
_diffrn_reflns_point_group_measured_fraction_full 1.000
_diffrn_reflns_point_group_measured_fraction_max 0.971
_diffrn_reflns_theta_full 67.684
_diffrn_reflns_theta_max 74.688
_diffrn_reflns_theta_min 3.292
_diffrn_source 'sealed X-ray tube'
_diffrn_source_type 'SuperNova (Cu) X-ray Source'
_exptl_absorpt_coefficient_mu 1.437
_exptl_absorpt_correction_T_max 1.00000
_exptl_absorpt_correction_T_min 0.73955
_exptl_absorpt_correction_type multi-scan
_exptl_absorpt_process_details
;
CrysAlisPro, Agilent Technologies,
Version 1.171.37.35 (release 13-08-2014 CrysAlis171 .NET)
(compiled Aug 13 2014,18:06:01)
Empirical absorption correction using spherical harmonics,
 implemented in SCALE3 ABSPACK scaling algorithm.
;
_exptl_crystal_colour 'clear orangish yellow'
_exptl_crystal_colour_lustre clear
_exptl_crystal_colour_modifier orangish
_exptl_crystal_colour_primary yellow
_exptl_crystal_density_diffrn 1.223
_exptl_crystal_density_method 'not measured'
_exptl_crystal_description block
_exptl_crystal_F_000 1220
_exptl_crystal_preparation Luminescent
_exptl_crystal_recrystallization_method 'Re-crystallisation from solvent: EtOH'
_exptl_crystal_size_max 0.29
_exptl_crystal_size_mid 0.15
_exptl_crystal_size_min 0.09
_refine_diff_density_max 0.325
_refine_diff_density_min -0.501
_refine_diff_density_rms 0.048
_refine_ls_extinction_method none
_refine_ls_goodness_of_fit_ref 1.037
_refine_ls_hydrogen_treatment constr
_refine_ls_matrix_type full
_refine_ls_number_parameters 748
_refine_ls_number_reflns 12789
_refine_ls_number_restraints 0
_refine_ls_restrained_S_all 1.037
_refine_ls_R_factor_all 0.0429
_refine_ls_R_factor_gt 0.0353
_refine_ls_shift/su_max 0.002
_refine_ls_shift/su_mean 0.000
_refine_ls_structure_factor_coef Fsqd
_refine_ls_weighting_details 'w=1/[\s^2^(Fo^2^)+(0.0441P)^2^+0.8212P] where P=(Fo^2^+2Fc^2^)/3'
_refine_ls_weighting_scheme calc
_refine_ls_wR_factor_gt 0.0885
_refine_ls_wR_factor_ref 0.0933
_reflns_Friedel_coverage 0.000
_reflns_number_gt 10825
_reflns_number_total 12789
_reflns_threshold_expression 'I > 2\s(I)'
_cod_data_source_file c8dt04360d3.cif
_cod_data_source_block 1864207_POBC_EtOH
_cod_depositor_comments 'Adding full bibliography for 7048330--7048333.cif.'
_cod_original_cell_volume 3215.5(2)
_cod_database_code 7048333
_shelx_shelxl_version_number 2014/7
_chemical_oxdiff_formula 'C H O N P Cu'
_shelx_space_group_comment
;
The symmetry employed for this shelxl refinement is uniquely defined
by the following loop, which should always be used as a source of
symmetry information in preference to the above space-group names.
They are only intended as comments.
;
_shelx_estimated_absorpt_t_max 0.762
_shelx_estimated_absorpt_t_min 0.762
_reflns_odcompleteness_completeness 99.97
_reflns_odcompleteness_iscentric 1
_reflns_odcompleteness_theta 67.29
_olex2_refinement_description
;
1. Fixed Uiso
 At 1.2 times of:
  All C(H) groups
2.a Aromatic/amide H refined with riding coordinates:
 C3(H3), C4(H4), C6(H6), C7(H7), C9(H9), C10(H10), C12(H12), C13(H13),
 C15(H15), C16(H16), C17(H17), C18(H18), C21(H21), C22(H22), C23(H23), C24(H24),
  C26(H26), C27(H27), C29(H29), C30(H30), C31(H31), C33(H33), C34(H34),
 C35(H35), C36(H36), C37(H37), C39(H39), C40(H40), C41(H41), C42(H42), C43(H43),
  C45(H45), C46(H46), C47(H47), C48(H48), C51(H51), C52(H52), C53(H53),
 C54(H54), C57(H57), C58(H58), C59(H59), C60(H60), C61(H61), C63(H63), C64(H64),
  C65(H65), C66(H66), C67(H67)
;
_olex2_submission_special_instructions 'No special instructions were received'

loop_
_space_group_symop_operation_xyz
'x, y, z'
'-x, -y, -z'

loop_
_atom_site_label
_atom_site_type_symbol
_atom_site_fract_x
_atom_site_fract_y
_atom_site_fract_z
_atom_site_U_iso_or_equiv
_atom_site_adp_type
_atom_site_occupancy
_atom_site_site_symmetry_order
_atom_site_calc_flag
_atom_site_refinement_flags_posn
Cu1 Cu 0.86318(2) 0.70315(2) 0.25841(2) 0.01815(6) Uani 1 1 d .
P1 P 1.02580(3) 0.71790(3) 0.34178(2) 0.01626(8) Uani 1 1 d .
P2 P 0.71844(3) 0.56196(3) 0.23328(2) 0.01718(9) Uani 1 1 d .
O1 O 0.76016(12) 0.34652(9) -0.16926(8) 0.0314(3) Uani 1 1 d .
O2 O 0.68186(11) -0.11606(10) 0.13503(10) 0.0386(3) Uani 1 1 d .
O3 O 0.87964(9) 0.49458(8) 0.26265(7) 0.0186(2) Uani 1 1 d .
N1 N 0.74183(13) 0.04870(11) 0.06950(10) 0.0298(3) Uani 1 1 d .
N2 N 0.92044(11) 0.76053(10) 0.09155(8) 0.0192(3) Uani 1 1 d .
N3 N 0.90190(11) 0.77518(10) 0.16500(8) 0.0189(3) Uani 1 1 d .
N4 N 0.92185(12) 0.90898(10) 0.26098(9) 0.0208(3) Uani 1 1 d .
N5 N 0.88503(12) 0.84381(10) 0.30687(9) 0.0219(3) Uani 1 1 d .
C1 C 0.79447(14) 0.36702(13) -0.09070(11) 0.0233(3) Uani 1 1 d .
C2 C 0.78597(14) 0.28576(12) -0.04685(11) 0.0228(3) Uani 1 1 d .
C3 C 0.68970(14) 0.19738(13) -0.08177(11) 0.0243(3) Uani 1 1 d .
H3 H 0.6350 0.1909 -0.1308 0.029 Uiso 1 1 calc R
C4 C 0.67505(14) 0.11930(13) -0.04391(12) 0.0264(4) Uani 1 1 d .
H4 H 0.6100 0.0613 -0.0663 0.032 Uiso 1 1 calc R
C5 C 0.75825(15) 0.12827(13) 0.02770(12) 0.0267(4) Uani 1 1 d .
C6 C 0.85564(15) 0.21383(13) 0.06165(13) 0.0302(4) Uani 1 1 d .
H6 H 0.9115 0.2184 0.1086 0.036 Uiso 1 1 calc R
C7 C 0.86907(14) 0.29327(13) 0.02446(12) 0.0276(4) Uani 1 1 d .
H7 H 0.9339 0.3515 0.0474 0.033 Uiso 1 1 calc R
C8 C 0.83735(13) 0.47118(12) -0.03915(11) 0.0206(3) Uani 1 1 d .
C9 C 0.84379(13) 0.54518(12) -0.08286(10) 0.0211(3) Uani 1 1 d .
H9 H 0.8290 0.5297 -0.1416 0.025 Uiso 1 1 calc R
C10 C 0.87176(13) 0.64086(12) -0.04024(10) 0.0203(3) Uani 1 1 d .
H10 H 0.8747 0.6890 -0.0700 0.024 Uiso 1 1 calc R
C11 C 0.89543(13) 0.66371(12) 0.04811(10) 0.0196(3) Uani 1 1 d .
C12 C 0.89238(13) 0.59231(12) 0.09286(10) 0.0213(3) Uani 1 1 d .
H12 H 0.9110 0.6090 0.1522 0.026 Uiso 1 1 calc R
C13 C 0.86166(13) 0.49636(12) 0.04929(11) 0.0216(3) Uani 1 1 d .
H13 H 0.8572 0.4482 0.0792 0.026 Uiso 1 1 calc R
C14 C 0.73278(15) -0.04112(13) 0.02594(13) 0.0314(4) Uani 1 1 d .
C15 C 0.75609(17) -0.05112(16) -0.04688(14) 0.0372(5) Uani 1 1 d .
H15 H 0.7791 0.0031 -0.0695 0.045 Uiso 1 1 calc R
C16 C 0.74538(17) -0.14157(17) -0.08651(15) 0.0430(5) Uani 1 1 d .
H16 H 0.7617 -0.1474 -0.1351 0.052 Uiso 1 1 calc R
C17 C 0.71044(17) -0.22299(16) -0.05371(17) 0.0451(6) Uani 1 1 d .
H17 H 0.7020 -0.2837 -0.0809 0.054 Uiso 1 1 calc R
C18 C 0.68809(16) -0.21380(15) 0.01945(16) 0.0420(5) Uani 1 1 d .
H18 H 0.6650 -0.2682 0.0418 0.050 Uiso 1 1 calc R
C19 C 0.70017(15) -0.12356(14) 0.05925(14) 0.0333(4) Uani 1 1 d .
C20 C 0.65121(15) -0.04417(14) 0.15264(12) 0.0320(4) Uani 1 1 d .
C21 C 0.59251(16) -0.05673(15) 0.20363(13) 0.0376(5) Uani 1 1 d .
H21 H 0.5732 -0.1130 0.2241 0.045 Uiso 1 1 calc R
C22 C 0.56190(17) 0.01479(17) 0.22471(13) 0.0402(5) Uani 1 1 d .
H22 H 0.5222 0.0064 0.2591 0.048 Uiso 1 1 calc R
C23 C 0.59121(17) 0.09803(16) 0.19406(12) 0.0374(5) Uani 1 1 d .
H23 H 0.5706 0.1457 0.2075 0.045 Uiso 1 1 calc R
C24 C 0.65148(16) 0.11130(14) 0.14312(12) 0.0323(4) Uani 1 1 d .
H24 H 0.6718 0.1683 0.1237 0.039 Uiso 1 1 calc R
C25 C 0.68156(15) 0.03987(13) 0.12094(12) 0.0292(4) Uani 1 1 d .
C26 C 0.96086(14) 0.84726(12) 0.06924(11) 0.0234(3) Uani 1 1 d .
H26 H 0.9790 0.8548 0.0215 0.028 Uiso 1 1 calc R
C27 C 0.97016(14) 0.92139(12) 0.12948(11) 0.0233(3) Uani 1 1 d .
H27 H 0.9956 0.9887 0.1318 0.028 Uiso 1 1 calc R
C28 C 0.93243(13) 0.87207(12) 0.18660(10) 0.0204(3) Uani 1 1 d .
C29 C 0.94536(16) 1.00266(13) 0.29888(12) 0.0286(4) Uani 1 1 d .
H29 H 0.9714 1.0588 0.2792 0.034 Uiso 1 1 calc R
C30 C 0.92339(17) 0.99873(14) 0.37183(13) 0.0334(4) Uani 1 1 d .
H30 H 0.9313 1.0512 0.4115 0.040 Uiso 1 1 calc R
C31 C 0.88658(16) 0.89925(13) 0.37405(12) 0.0285(4) Uani 1 1 d .
H31 H 0.8658 0.8749 0.4171 0.034 Uiso 1 1 calc R
C32 C 1.12499(13) 0.82443(12) 0.32408(10) 0.0200(3) Uani 1 1 d .
C33 C 1.15394(14) 0.92097(12) 0.36765(11) 0.0236(3) Uani 1 1 d .
H33 H 1.1333 0.9306 0.4132 0.028 Uiso 1 1 calc R
C34 C 1.21325(16) 1.00275(13) 0.34347(12) 0.0303(4) Uani 1 1 d .
H34 H 1.2320 1.0667 0.3728 0.036 Uiso 1 1 calc R
C35 C 1.24445(16) 0.98917(14) 0.27570(13) 0.0327(4) Uani 1 1 d .
H35 H 1.2838 1.0439 0.2593 0.039 Uiso 1 1 calc R
C36 C 1.21696(17) 0.89410(15) 0.23250(12) 0.0323(4) Uani 1 1 d .
H36 H 1.2387 0.8851 0.1875 0.039 Uiso 1 1 calc R
C37 C 1.15708(15) 0.81186(13) 0.25591(11) 0.0244(4) Uani 1 1 d .
H37 H 1.1383 0.7482 0.2261 0.029 Uiso 1 1 calc R
C38 C 1.05954(14) 0.74811(11) 0.45794(10) 0.0200(3) Uani 1 1 d .
C39 C 1.16445(15) 0.79761(14) 0.51740(11) 0.0279(4) Uani 1 1 d .
H39 H 1.2207 0.8193 0.4987 0.033 Uiso 1 1 calc R
C40 C 1.18509(17) 0.81458(15) 0.60513(12) 0.0340(4) Uani 1 1 d .
H40 H 1.2554 0.8481 0.6448 0.041 Uiso 1 1 calc R
C41 C 1.10264(18) 0.78227(13) 0.63399(11) 0.0331(4) Uani 1 1 d .
H41 H 1.1175 0.7939 0.6928 0.040 Uiso 1 1 calc R
C42 C 0.99798(17) 0.73264(13) 0.57556(12) 0.0317(4) Uani 1 1 d .
H42 H 0.9421 0.7104 0.5947 0.038 Uiso 1 1 calc R
C43 C 0.97679(15) 0.71622(12) 0.48747(11) 0.0250(4) Uani 1 1 d .
H43 H 0.9064 0.6835 0.4480 0.030 Uiso 1 1 calc R
C44 C 1.06510(13) 0.62038(12) 0.32465(10) 0.0179(3) Uani 1 1 d .
C45 C 1.17252(14) 0.64241(13) 0.34910(10) 0.0211(3) Uani 1 1 d .
H45 H 1.2256 0.7082 0.3740 0.025 Uiso 1 1 calc R
C46 C 1.20117(14) 0.56767(13) 0.33673(10) 0.0232(3) Uani 1 1 d .
H46 H 1.2729 0.5836 0.3543 0.028 Uiso 1 1 calc R
C47 C 1.12307(15) 0.46956(13) 0.29833(11) 0.0246(4) Uani 1 1 d .
H47 H 1.1424 0.4198 0.2893 0.029 Uiso 1 1 calc R
C48 C 1.01571(15) 0.44560(12) 0.27333(10) 0.0230(3) Uani 1 1 d .
H48 H 0.9629 0.3800 0.2472 0.028 Uiso 1 1 calc R
C49 C 0.98832(13) 0.52064(12) 0.28785(9) 0.0179(3) Uani 1 1 d .
C50 C 0.83883(13) 0.48176(11) 0.32697(10) 0.0179(3) Uani 1 1 d .
C51 C 0.87933(14) 0.44937(12) 0.39621(10) 0.0211(3) Uani 1 1 d .
H51 H 0.9360 0.4356 0.4015 0.025 Uiso 1 1 calc R
C52 C 0.83377(14) 0.43775(13) 0.45777(11) 0.0239(3) Uani 1 1 d .
H52 H 0.8609 0.4170 0.5049 0.029 Uiso 1 1 calc R
C53 C 0.74866(14) 0.45684(13) 0.44940(11) 0.0236(3) Uani 1 1 d .
H53 H 0.7183 0.4483 0.4905 0.028 Uiso 1 1 calc R
C54 C 0.70836(13) 0.48897(12) 0.37928(10) 0.0219(3) Uani 1 1 d .
H54 H 0.6514 0.5023 0.3742 0.026 Uiso 1 1 calc R
C55 C 0.75242(13) 0.50148(11) 0.31655(10) 0.0187(3) Uani 1 1 d .
C56 C 0.65897(13) 0.46831(12) 0.13095(10) 0.0194(3) Uani 1 1 d .
C57 C 0.63431(14) 0.36873(12) 0.12316(11) 0.0223(3) Uani 1 1 d .
H57 H 0.6506 0.3469 0.1723 0.027 Uiso 1 1 calc R
C58 C 0.58555(15) 0.30210(13) 0.04240(11) 0.0266(4) Uani 1 1 d .
H58 H 0.5690 0.2356 0.0374 0.032 Uiso 1 1 calc R
C59 C 0.56134(14) 0.33434(14) -0.03127(11) 0.0259(4) Uani 1 1 d .
H59 H 0.5289 0.2894 -0.0854 0.031 Uiso 1 1 calc R
C60 C 0.58533(14) 0.43302(14) -0.02431(11) 0.0251(4) Uani 1 1 d .
H60 H 0.5686 0.4543 -0.0737 0.030 Uiso 1 1 calc R
C61 C 0.63445(14) 0.50027(12) 0.05638(10) 0.0221(3) Uani 1 1 d .
H61 H 0.6511 0.5668 0.0610 0.027 Uiso 1 1 calc R
C62 C 0.60157(13) 0.56897(12) 0.24009(10) 0.0209(3) Uani 1 1 d .
C63 C 0.50730(14) 0.48337(13) 0.22632(11) 0.0238(3) Uani 1 1 d .
H63 H 0.5032 0.4209 0.2123 0.029 Uiso 1 1 calc R
C64 C 0.41995(15) 0.49082(15) 0.23342(11) 0.0284(4) Uani 1 1 d .
H64 H 0.3583 0.4337 0.2258 0.034 Uiso 1 1 calc R
C65 C 0.42500(16) 0.58372(16) 0.25196(13) 0.0330(4) Uani 1 1 d .
H65 H 0.3663 0.5888 0.2560 0.040 Uiso 1 1 calc R
C66 C 0.51748(17) 0.66919(15) 0.26451(13) 0.0338(4) Uani 1 1 d .
H66 H 0.5204 0.7314 0.2767 0.041 Uiso 1 1 calc R
C67 C 0.60566(15) 0.66178(13) 0.25886(12) 0.0260(4) Uani 1 1 d .
H67 H 0.6676 0.7191 0.2677 0.031 Uiso 1 1 calc R
F1 F 1.05433(9) 0.15994(7) 0.12884(6) 0.0279(2) Uani 1 1 d .
F2 F 1.15790(10) 0.15884(8) 0.25849(7) 0.0386(3) Uani 1 1 d .
F3 F 1.04541(9) 0.22585(8) 0.25144(7) 0.0345(3) Uani 1 1 d .
F4 F 1.19336(8) 0.30513(7) 0.22145(7) 0.0290(2) Uani 1 1 d .
B1 B 1.11381(16) 0.21271(14) 0.21570(12) 0.0222(4) Uani 1 1 d .

loop_
_atom_site_aniso_label
_atom_site_aniso_U_11
_atom_site_aniso_U_22
_atom_site_aniso_U_33
_atom_site_aniso_U_23
_atom_site_aniso_U_13
_atom_site_aniso_U_12
Cu1 0.02153(13) 0.01375(11) 0.02035(12) 0.00776(9) 0.00833(10) 0.00836(10)
P1 0.0203(2) 0.01280(17) 0.01567(18) 0.00466(14) 0.00660(15) 0.00778(15)
P2 0.0193(2) 0.01465(18) 0.01804(18) 0.00722(14) 0.00653(15) 0.00812(15)
O1 0.0475(8) 0.0228(6) 0.0295(7) 0.0073(5) 0.0214(6) 0.0167(6)
O2 0.0347(8) 0.0247(7) 0.0558(9) 0.0215(6) 0.0129(7) 0.0140(6)
O3 0.0211(6) 0.0168(5) 0.0166(5) 0.0055(4) 0.0060(4) 0.0085(5)
N1 0.0305(8) 0.0179(7) 0.0373(8) 0.0109(6) 0.0083(7) 0.0104(6)
N2 0.0229(7) 0.0163(6) 0.0179(6) 0.0076(5) 0.0081(5) 0.0078(5)
N3 0.0232(7) 0.0172(6) 0.0178(6) 0.0085(5) 0.0082(5) 0.0096(6)
N4 0.0262(7) 0.0141(6) 0.0231(7) 0.0092(5) 0.0101(6) 0.0090(6)
N5 0.0284(8) 0.0166(6) 0.0251(7) 0.0093(5) 0.0132(6) 0.0115(6)
C1 0.0248(9) 0.0207(8) 0.0305(9) 0.0080(7) 0.0164(7) 0.0119(7)
C2 0.0238(9) 0.0174(8) 0.0324(9) 0.0077(7) 0.0153(7) 0.0111(7)
C3 0.0228(9) 0.0220(8) 0.0276(8) 0.0073(7) 0.0090(7) 0.0104(7)
C4 0.0228(9) 0.0188(8) 0.0322(9) 0.0063(7) 0.0092(7) 0.0059(7)
C5 0.0254(9) 0.0172(8) 0.0360(9) 0.0087(7) 0.0092(8) 0.0102(7)
C6 0.0232(9) 0.0207(8) 0.0425(10) 0.0075(8) 0.0058(8) 0.0115(7)
C7 0.0192(8) 0.0181(8) 0.0426(10) 0.0066(7) 0.0087(8) 0.0087(7)
C8 0.0206(8) 0.0177(8) 0.0277(8) 0.0077(6) 0.0130(7) 0.0097(6)
C9 0.0216(8) 0.0206(8) 0.0212(8) 0.0072(6) 0.0108(7) 0.0079(7)
C10 0.0213(8) 0.0190(8) 0.0218(8) 0.0097(6) 0.0100(6) 0.0083(6)
C11 0.0193(8) 0.0169(7) 0.0216(8) 0.0067(6) 0.0075(6) 0.0074(6)
C12 0.0244(8) 0.0215(8) 0.0191(7) 0.0086(6) 0.0074(6) 0.0115(7)
C13 0.0243(8) 0.0193(8) 0.0273(8) 0.0123(7) 0.0125(7) 0.0123(7)
C14 0.0223(9) 0.0199(8) 0.0449(11) 0.0088(8) 0.0041(8) 0.0098(7)
C15 0.0325(11) 0.0308(10) 0.0473(12) 0.0106(9) 0.0112(9) 0.0169(9)
C16 0.0348(11) 0.0391(12) 0.0528(13) 0.0045(10) 0.0084(10) 0.0232(10)
C17 0.0292(11) 0.0268(10) 0.0711(16) 0.0005(10) 0.0079(10) 0.0167(9)
C18 0.0236(10) 0.0201(9) 0.0746(16) 0.0135(10) 0.0089(10) 0.0101(8)
C19 0.0237(9) 0.0217(9) 0.0481(11) 0.0121(8) 0.0064(8) 0.0095(7)
C20 0.0266(10) 0.0240(9) 0.0337(10) 0.0105(8) 0.0008(8) 0.0084(8)
C21 0.0325(11) 0.0300(10) 0.0338(10) 0.0124(8) 0.0029(8) 0.0059(8)
C22 0.0357(11) 0.0430(12) 0.0263(10) 0.0069(8) 0.0047(8) 0.0101(9)
C23 0.0398(12) 0.0381(11) 0.0261(9) 0.0027(8) 0.0027(8) 0.0192(9)
C24 0.0355(10) 0.0246(9) 0.0264(9) 0.0062(7) 0.0023(8) 0.0116(8)
C25 0.0251(9) 0.0217(8) 0.0300(9) 0.0073(7) 0.0015(7) 0.0076(7)
C26 0.0260(9) 0.0185(8) 0.0213(8) 0.0095(6) 0.0080(7) 0.0063(7)
C27 0.0279(9) 0.0156(7) 0.0226(8) 0.0084(6) 0.0079(7) 0.0071(7)
C28 0.0235(8) 0.0168(7) 0.0198(7) 0.0076(6) 0.0066(6) 0.0090(6)
C29 0.0415(11) 0.0154(8) 0.0320(9) 0.0096(7) 0.0167(8) 0.0135(8)
C30 0.0511(12) 0.0202(9) 0.0355(10) 0.0069(7) 0.0230(9) 0.0182(9)
C31 0.0392(11) 0.0225(9) 0.0316(9) 0.0100(7) 0.0203(8) 0.0162(8)
C32 0.0198(8) 0.0173(7) 0.0213(8) 0.0075(6) 0.0056(6) 0.0081(6)
C33 0.0272(9) 0.0188(8) 0.0214(8) 0.0055(6) 0.0059(7) 0.0101(7)
C34 0.0341(10) 0.0168(8) 0.0321(9) 0.0070(7) 0.0076(8) 0.0085(7)
C35 0.0353(11) 0.0226(9) 0.0389(10) 0.0184(8) 0.0161(9) 0.0086(8)
C36 0.0416(11) 0.0319(10) 0.0346(10) 0.0192(8) 0.0232(9) 0.0188(9)
C37 0.0317(9) 0.0196(8) 0.0253(8) 0.0095(7) 0.0135(7) 0.0125(7)
C38 0.0307(9) 0.0141(7) 0.0171(7) 0.0053(6) 0.0091(7) 0.0121(7)
C39 0.0310(10) 0.0291(9) 0.0220(8) 0.0059(7) 0.0068(7) 0.0151(8)
C40 0.0430(12) 0.0313(10) 0.0197(8) 0.0029(7) 0.0020(8) 0.0182(9)
C41 0.0601(13) 0.0232(9) 0.0172(8) 0.0054(7) 0.0139(8) 0.0213(9)
C42 0.0499(12) 0.0202(8) 0.0272(9) 0.0059(7) 0.0233(9) 0.0126(8)
C43 0.0328(10) 0.0171(8) 0.0241(8) 0.0038(6) 0.0142(7) 0.0090(7)
C44 0.0240(8) 0.0176(7) 0.0159(7) 0.0065(6) 0.0090(6) 0.0117(7)
C45 0.0235(8) 0.0217(8) 0.0196(7) 0.0088(6) 0.0096(6) 0.0102(7)
C46 0.0265(9) 0.0313(9) 0.0217(8) 0.0126(7) 0.0133(7) 0.0183(8)
C47 0.0383(10) 0.0268(9) 0.0226(8) 0.0122(7) 0.0166(7) 0.0231(8)
C48 0.0326(9) 0.0183(8) 0.0194(8) 0.0063(6) 0.0103(7) 0.0127(7)
C49 0.0222(8) 0.0191(7) 0.0143(7) 0.0071(6) 0.0078(6) 0.0103(7)
C50 0.0223(8) 0.0110(7) 0.0163(7) 0.0038(6) 0.0060(6) 0.0052(6)
C51 0.0231(8) 0.0184(7) 0.0218(8) 0.0082(6) 0.0060(7) 0.0108(7)
C52 0.0268(9) 0.0239(8) 0.0207(8) 0.0124(7) 0.0068(7) 0.0116(7)
C53 0.0255(9) 0.0236(8) 0.0204(8) 0.0099(6) 0.0102(7) 0.0085(7)
C54 0.0208(8) 0.0195(8) 0.0221(8) 0.0064(6) 0.0058(6) 0.0081(7)
C55 0.0213(8) 0.0131(7) 0.0178(7) 0.0055(6) 0.0049(6) 0.0061(6)
C56 0.0170(8) 0.0198(8) 0.0209(8) 0.0071(6) 0.0063(6) 0.0084(6)
C57 0.0236(8) 0.0203(8) 0.0220(8) 0.0082(6) 0.0066(7) 0.0101(7)
C58 0.0289(9) 0.0195(8) 0.0286(9) 0.0047(7) 0.0069(7) 0.0119(7)
C59 0.0236(9) 0.0282(9) 0.0223(8) 0.0015(7) 0.0053(7) 0.0127(7)
C60 0.0246(9) 0.0316(9) 0.0209(8) 0.0104(7) 0.0076(7) 0.0147(7)
C61 0.0246(9) 0.0203(8) 0.0224(8) 0.0087(6) 0.0082(7) 0.0112(7)
C62 0.0224(8) 0.0232(8) 0.0193(7) 0.0104(6) 0.0087(6) 0.0110(7)
C63 0.0235(9) 0.0231(8) 0.0241(8) 0.0114(7) 0.0078(7) 0.0100(7)
C64 0.0226(9) 0.0348(10) 0.0269(9) 0.0134(7) 0.0115(7) 0.0102(8)
C65 0.0322(10) 0.0427(11) 0.0378(10) 0.0173(9) 0.0222(9) 0.0220(9)
C66 0.0395(11) 0.0313(10) 0.0473(11) 0.0168(9) 0.0268(9) 0.0228(9)
C67 0.0294(9) 0.0231(8) 0.0334(9) 0.0137(7) 0.0184(8) 0.0134(7)
F1 0.0364(6) 0.0231(5) 0.0215(5) 0.0050(4) 0.0098(4) 0.0127(4)
F2 0.0531(7) 0.0298(6) 0.0331(6) 0.0146(5) 0.0079(5) 0.0241(6)
F3 0.0397(6) 0.0338(6) 0.0341(6) 0.0070(5) 0.0245(5) 0.0140(5)
F4 0.0306(6) 0.0211(5) 0.0326(5) 0.0101(4) 0.0146(5) 0.0073(4)
B1 0.0305(10) 0.0179(8) 0.0216(9) 0.0084(7) 0.0114(8) 0.0126(8)

loop_
_atom_type_symbol
_atom_type_description
_atom_type_scat_dispersion_real
_atom_type_scat_dispersion_imag
_atom_type_scat_source
C C 0.0181 0.0091 'International Tables Vol C Tables 4.2.6.8 and 6.1.1.4'
H H 0.0000 0.0000 'International Tables Vol C Tables 4.2.6.8 and 6.1.1.4'
B B 0.0090 0.0039 'International Tables Vol C Tables 4.2.6.8 and 6.1.1.4'
Cu Cu -1.9646 0.5888 'International Tables Vol C Tables 4.2.6.8 and 6.1.1.4'
F F 0.0727 0.0534 'International Tables Vol C Tables 4.2.6.8 and 6.1.1.4'
N N 0.0311 0.0180 'International Tables Vol C Tables 4.2.6.8 and 6.1.1.4'
O O 0.0492 0.0322 'International Tables Vol C Tables 4.2.6.8 and 6.1.1.4'
P P 0.2955 0.4335 'International Tables Vol C Tables 4.2.6.8 and 6.1.1.4'

loop_
_geom_angle_atom_site_label_1
_geom_angle_atom_site_label_2
_geom_angle_atom_site_label_3
_geom_angle
P2 Cu1 P1 117.752(17)
N3 Cu1 P1 101.28(4)
N3 Cu1 P2 125.91(4)
N5 Cu1 P1 100.02(4)
N5 Cu1 P2 125.07(4)
N5 Cu1 N3 78.25(5)
C32 P1 Cu1 105.26(5)
C32 P1 C38 105.29(8)
C32 P1 C44 103.53(8)
C38 P1 Cu1 115.44(6)
C38 P1 C44 102.73(7)
C44 P1 Cu1 122.84(5)
C55 P2 Cu1 107.50(5)
C56 P2 Cu1 119.13(6)
C56 P2 C55 105.89(7)
C62 P2 Cu1 118.07(6)
C62 P2 C55 103.50(8)
C62 P2 C56 101.16(8)
C20 O2 C19 115.16(15)
C50 O3 C49 116.08(12)
C14 N1 C5 117.92(16)
C25 N1 C5 116.91(15)
C25 N1 C14 116.58(16)
N3 N2 C11 120.28(13)
C26 N2 N3 111.14(13)
C26 N2 C11 128.56(14)
N2 N3 Cu1 141.71(10)
C28 N3 Cu1 113.68(11)
C28 N3 N2 103.91(13)
N5 N4 C28 117.90(13)
C29 N4 N5 111.62(14)
C29 N4 C28 130.45(15)
N4 N5 Cu1 112.88(10)
C31 N5 Cu1 142.01(12)
C31 N5 N4 104.63(13)
O1 C1 C2 119.47(15)
O1 C1 C8 120.13(16)
C8 C1 C2 120.25(15)
C3 C2 C1 117.07(16)
C7 C2 C1 123.58(16)
C7 C2 C3 119.33(16)
C4 C3 C2 120.48(17)
C3 C4 C5 119.49(16)
C4 C5 N1 119.63(16)
C6 C5 N1 119.28(17)
C6 C5 C4 121.04(17)
C5 C6 C7 119.19(17)
C2 C7 C6 120.41(17)
C9 C8 C1 118.43(15)
C13 C8 C1 122.82(15)
C13 C8 C9 118.47(15)
C10 C9 C8 121.34(15)
C9 C10 C11 118.84(15)
C10 C11 N2 119.10(14)
C12 C11 N2 120.24(14)
C12 C11 C10 120.64(15)
C13 C12 C11 120.01(15)
C12 C13 C8 120.64(15)
C15 C14 N1 123.58(18)
C15 C14 C19 118.31(18)
C19 C14 N1 118.10(19)
C14 C15 C16 120.6(2)
C17 C16 C15 120.1(2)
C18 C17 C16 119.9(2)
C19 C18 C17 119.8(2)
O2 C19 C14 120.74(18)
C18 C19 O2 118.00(19)
C18 C19 C14 121.2(2)
O2 C20 C25 120.63(19)
C21 C20 O2 118.16(17)
C21 C20 C25 121.19(19)
C20 C21 C22 120.22(19)
C23 C22 C21 119.3(2)
C22 C23 C24 120.5(2)
C23 C24 C25 120.65(19)
C20 C25 N1 118.55(17)
C24 C25 N1 123.35(17)
C24 C25 C20 118.10(19)
N2 C26 C27 107.99(15)
C26 C27 C28 103.68(14)
N3 C28 N4 116.60(14)
N3 C28 C27 113.27(15)
C27 C28 N4 130.13(15)
N4 C29 C30 106.76(15)
C29 C30 C31 105.51(16)
N5 C31 C30 111.48(16)
C33 C32 P1 119.73(13)
C37 C32 P1 120.44(12)
C37 C32 C33 118.68(16)
C34 C33 C32 120.60(16)
C35 C34 C33 120.09(17)
C36 C35 C34 119.84(17)
C35 C36 C37 120.44(17)
C36 C37 C32 120.34(16)
C39 C38 P1 122.41(13)
C39 C38 C43 119.12(15)
C43 C38 P1 118.41(13)
C38 C39 C40 119.73(18)
C41 C40 C39 120.86(19)
C40 C41 C42 120.00(16)
C41 C42 C43 119.37(18)
C38 C43 C42 120.92(18)
C45 C44 P1 121.73(12)
C49 C44 P1 120.85(12)
C49 C44 C45 117.41(15)
C46 C45 C44 121.11(16)
C47 C46 C45 120.16(16)
C46 C47 C48 119.91(15)
C49 C48 C47 119.31(16)
C44 C49 O3 119.65(14)
C48 C49 O3 118.28(14)
C48 C49 C44 122.05(15)
O3 C50 C55 115.90(13)
C51 C50 O3 122.29(15)
C51 C50 C55 121.80(15)
C50 C51 C52 118.92(16)
C53 C52 C51 120.63(15)
C52 C53 C54 119.90(16)
C53 C54 C55 120.83(16)
C50 C55 P2 118.33(12)
C54 C55 P2 122.88(13)
C54 C55 C50 117.91(15)
C57 C56 P2 124.28(12)
C57 C56 C61 119.32(15)
C61 C56 P2 116.37(12)
C58 C57 C56 120.14(16)
C57 C58 C59 120.20(16)
C60 C59 C58 120.16(16)
C59 C60 C61 119.97(16)
C60 C61 C56 120.21(16)
C63 C62 P2 121.75(13)
C67 C62 P2 119.19(13)
C67 C62 C63 119.06(16)
C64 C63 C62 120.63(17)
C65 C64 C63 119.71(17)
C64 C65 C66 120.26(18)
C65 C66 C67 120.00(18)
C66 C67 C62 120.32(17)
F2 B1 F1 109.35(14)
F2 B1 F3 109.65(15)
F2 B1 F4 110.69(16)
F3 B1 F1 108.49(15)
F4 B1 F1 109.09(14)
F4 B1 F3 109.54(14)

loop_
_geom_bond_atom_site_label_1
_geom_bond_atom_site_label_2
_geom_bond_distance
Cu1 P1 2.3015(5)
Cu1 P2 2.2138(5)
Cu1 N3 2.1092(13)
Cu1 N5 2.0690(14)
P1 C32 1.8216(17)
P1 C38 1.8269(16)
P1 C44 1.8357(16)
P2 C55 1.8239(16)
P2 C56 1.8216(16)
P2 C62 1.8207(17)
O1 C1 1.221(2)
O2 C19 1.391(3)
O2 C20 1.388(2)
O3 C49 1.403(2)
O3 C50 1.3924(19)
N1 C5 1.444(2)
N1 C14 1.419(2)
N1 C25 1.406(3)
N2 N3 1.3663(18)
N2 C11 1.419(2)
N2 C26 1.361(2)
N3 C28 1.328(2)
N4 N5 1.3685(19)
N4 C28 1.401(2)
N4 C29 1.355(2)
N5 C31 1.329(2)
C1 C2 1.496(2)
C1 C8 1.493(2)
C2 C3 1.396(2)
C2 C7 1.394(3)
C3 C4 1.385(2)
C4 C5 1.389(3)
C5 C6 1.383(2)
C6 C7 1.398(3)
C8 C9 1.404(2)
C8 C13 1.396(2)
C9 C10 1.386(2)
C10 C11 1.394(2)
C11 C12 1.388(2)
C12 C13 1.383(2)
C14 C15 1.386(3)
C14 C19 1.400(3)
C15 C16 1.392(3)
C16 C17 1.386(3)
C17 C18 1.382(4)
C18 C19 1.382(3)
C20 C21 1.377(3)
C20 C25 1.401(3)
C21 C22 1.397(3)
C22 C23 1.379(3)
C23 C24 1.394(3)
C24 C25 1.395(3)
C26 C27 1.369(2)
C27 C28 1.399(2)
C29 C30 1.370(3)
C30 C31 1.398(2)
C32 C33 1.398(2)
C32 C37 1.398(2)
C33 C34 1.390(2)
C34 C35 1.386(3)
C35 C36 1.383(3)
C36 C37 1.390(2)
C38 C39 1.389(2)
C38 C43 1.391(2)
C39 C40 1.392(2)
C40 C41 1.380(3)
C41 C42 1.381(3)
C42 C43 1.396(2)
C44 C45 1.401(2)
C44 C49 1.396(2)
C45 C46 1.390(2)
C46 C47 1.385(3)
C47 C48 1.392(3)
C48 C49 1.387(2)
C50 C51 1.386(2)
C50 C55 1.401(2)
C51 C52 1.394(2)
C52 C53 1.382(3)
C53 C54 1.394(2)
C54 C55 1.398(2)
C56 C57 1.392(2)
C56 C61 1.401(2)
C57 C58 1.385(2)
C58 C59 1.390(2)
C59 C60 1.382(3)
C60 C61 1.388(2)
C62 C63 1.400(2)
C62 C67 1.391(2)
C63 C64 1.388(3)
C64 C65 1.386(3)
C65 C66 1.389(3)
C66 C67 1.391(3)
F1 B1 1.399(2)
F2 B1 1.384(2)
F3 B1 1.398(2)
F4 B1 1.390(2)

loop_
_smtbx_masks_void_nr
_smtbx_masks_void_average_x
_smtbx_masks_void_average_y
_smtbx_masks_void_average_z
_smtbx_masks_void_volume
_smtbx_masks_void_count_electrons
1 0.500 -0.886 0.500 660.6 162.5
